data_7702944
loop_
_publ_author_name
'R\'ios G\'omez, Mar\'ia Laura'
'Lampronti, Giulio Isacco'
'Yang, Yongjian'
'Mauro, John C.'
'Bennett, Thomas Douglas'

_publ_section_title
;
 Relating structural disorder and melting in complex mixed ligand zeolitic
 imidazolate framework glasses.
;
_journal_issue 3
_journal_name_full 'Dalton transactions (Cambridge, England : 2003)'
_journal_page_first 850
_journal_page_last 857
_journal_paper_doi 10.1039/c9dt03559a
_journal_volume 49
_journal_year 2020
_chemical_formula_moiety '(Zn1 C7.12 N4 H5.97)*0.46(C5 N1 O1 H11)'
_chemical_formula_sum 'C18.84 H22.06 N8.92 O0.92 Zn2'
_chemical_formula_weight 517.74
_chemical_name_common 'Zinc (imdazolate, benzimidazolate, 5-methyl-benzimidazolate) solid solution'
_chemical_name_systematic ZIF-UC-1a
_space_group_crystal_system orthorhombic
_space_group_IT_number 61
_space_group_name_Hall '-P 2ac 2ab'
_space_group_name_H-M_alt 'P b c a'
_atom_sites_solution_hydrogens mixed
_audit_creation_method SHELXL-2018/3
_audit_update_record
;
2019-07-26 deposited with the CCDC.	2019-12-12 downloaded from the CCDC.
;
_cell_angle_alpha 90
_cell_angle_beta 90
_cell_angle_gamma 90
_cell_formula_units_Z 8
_cell_length_a 15.7365(4)
_cell_length_b 16.0434(4)
_cell_length_c 18.6754(7)
_cell_measurement_reflns_used 4023
_cell_measurement_temperature 293(2)
_cell_measurement_theta_max 64.0289
_cell_measurement_theta_min 2.3658
_cell_volume 4714.9(2)
_computing_structure_refinement 'SHELXL-2018/3 (Sheldrick, 2018)'
_computing_structure_solution 'SUPERFLIP (Palatinus & Chapuis, 2007)'
_diffrn_ambient_temperature 293(2)
_diffrn_detector 'CCD plate'
_diffrn_detector_area_resol_mean 16.1183
_diffrn_detector_type Eos
_diffrn_measured_fraction_theta_full 0.9282
_diffrn_measured_fraction_theta_max 0.997
_diffrn_measurement_details
;
#__ type_ start__ end____ width___ exp.time_
  1 omega   51.00  101.00   1.0000   15.6800
omega____ theta____ kappa____ phi______ frames
    -       51.2500   77.0000  -60.0000 50

#__ type_ start__ end____ width___ exp.time_
  2 omega   74.00  126.00   1.0000   15.6800
omega____ theta____ kappa____ phi______ frames
    -       51.2500  125.0000    0.0000 52

#__ type_ start__ end____ width___ exp.time_
  3 omega   73.00  170.00   1.0000   15.6800
omega____ theta____ kappa____ phi______ frames
    -      102.5000   65.0000   30.0000 97

#__ type_ start__ end____ width___ exp.time_
  4 omega  124.00  167.00   1.0000   15.6800
omega____ theta____ kappa____ phi______ frames
    -      102.5000  -21.0000  -30.0000 43

#__ type_ start__ end____ width___ exp.time_
  5 omega  130.00  178.00   1.0000   15.6800
omega____ theta____ kappa____ phi______ frames
    -      102.5000  -21.0000  -90.0000 48

#__ type_ start__ end____ width___ exp.time_
  6 omega   84.00  110.00   1.0000   15.6800
omega____ theta____ kappa____ phi______ frames
    -      102.5000  -65.0000  -90.0000 26

#__ type_ start__ end____ width___ exp.time_
  7 omega   62.00   87.00   1.0000   15.6800
omega____ theta____ kappa____ phi______ frames
    -      102.5000  -54.0000 -150.0000 25

#__ type_ start__ end____ width___ exp.time_
  8 omega   33.00   74.00   1.0000   15.6800
omega____ theta____ kappa____ phi______ frames
    -      102.5000 -104.0000  -90.0000 41

#__ type_ start__ end____ width___ exp.time_
  9 omega   27.00   86.00   1.0000   15.6800
omega____ theta____ kappa____ phi______ frames
    -      102.5000 -104.0000 -150.0000 59

#__ type_ start__ end____ width___ exp.time_
 10 omega   25.00   72.00   1.0000   15.6800
omega____ theta____ kappa____ phi______ frames
    -      102.5000 -124.0000  -84.0000 47

#__ type_ start__ end____ width___ exp.time_
 11 omega   21.00   63.00   1.0000   15.6800
omega____ theta____ kappa____ phi______ frames
    -      102.5000  -32.0000  -60.0000 42

#__ type_ start__ end____ width___ exp.time_
 12 omega   21.00   46.00   1.0000   15.6800
omega____ theta____ kappa____ phi______ frames
    -      102.5000  -32.0000   60.0000 25

#__ type_ start__ end____ width___ exp.time_
 13 omega   48.00   89.00   1.0000   15.6800
omega____ theta____ kappa____ phi______ frames
    -      102.5000  -54.0000   90.0000 41

#__ type_ start__ end____ width___ exp.time_
 14 omega   27.00   63.00   1.0000   15.6800
omega____ theta____ kappa____ phi______ frames
    -      102.5000  -32.0000   90.0000 36

#__ type_ start__ end____ width___ exp.time_
 15 omega  -24.00   26.00   1.0000    3.9200
omega____ theta____ kappa____ phi______ frames
    -        0.0000  -99.0000  120.0000 50

#__ type_ start__ end____ width___ exp.time_
 16 omega   55.00   88.00   1.0000    3.9200
omega____ theta____ kappa____ phi______ frames
    -        0.0000  178.0000  -90.0000 33

#__ type_ start__ end____ width___ exp.time_
 17 omega   40.00   65.00   1.0000    3.9200
omega____ theta____ kappa____ phi______ frames
    -        0.0000  178.0000 -180.0000 25

#__ type_ start__ end____ width___ exp.time_
 18 omega   78.00  112.00   1.0000   15.6800
omega____ theta____ kappa____ phi______ frames
    -       51.2500  125.0000  120.0000 34

#__ type_ start__ end____ width___ exp.time_
 19 omega   89.00  131.00   1.0000   15.6800
omega____ theta____ kappa____ phi______ frames
    -       51.2500  125.0000  150.0000 42

#__ type_ start__ end____ width___ exp.time_
 20 omega   -2.00   68.00   1.0000   15.6800
omega____ theta____ kappa____ phi______ frames
    -       51.2500 -125.0000 -120.0000 70

;
_diffrn_measurement_device 'four-circle diffractometer'
_diffrn_measurement_device_type 'Xcalibur, Eos, Gemini ultra'
_diffrn_measurement_method '\w scans'
_diffrn_orient_matrix_UB_11 -0.0686838000
_diffrn_orient_matrix_UB_12 -0.0286125000
_diffrn_orient_matrix_UB_13 0.0534315000
_diffrn_orient_matrix_UB_21 0.0694431000
_diffrn_orient_matrix_UB_22 -0.0365572000
_diffrn_orient_matrix_UB_23 0.0489227000
_diffrn_orient_matrix_UB_31 0.0070481000
_diffrn_orient_matrix_UB_32 0.0839989000
_diffrn_orient_matrix_UB_33 0.0394940000
_diffrn_radiation_monochromator mirror
_diffrn_radiation_probe x-ray
_diffrn_radiation_type 'Cu K\a'
_diffrn_radiation_wavelength 1.54184
_diffrn_reflns_av_R_equivalents 0.0158
_diffrn_reflns_av_unetI/netI 0.0175
_diffrn_reflns_limit_h_max 18
_diffrn_reflns_limit_h_min -16
_diffrn_reflns_limit_k_max 18
_diffrn_reflns_limit_k_min -10
_diffrn_reflns_limit_l_max 21
_diffrn_reflns_limit_l_min -21
_diffrn_reflns_number 10797
_diffrn_reflns_theta_full 25.000
_diffrn_reflns_theta_max 64.029
_diffrn_reflns_theta_min 2.3658
_diffrn_source 'sealed X-ray tube'
_diffrn_source_type 'Enhance Ultra (Cu) X-ray Source'
_exptl_absorpt_coefficient_mu 2.73
_exptl_absorpt_correction_T_max 1.00000
_exptl_absorpt_correction_T_min 0.92029
_exptl_absorpt_correction_type multi-scan
_exptl_absorpt_process_details
;
CrysAlisPro, Agilent Technologies,
Version 1.171.37.34i (release 04-08-2014 CrysAlis171 .NET)
(compiled Aug  4 2014,14:34:23)
Empirical absorption correction using spherical harmonics,
 implemented in SCALE3 ABSPACK scaling algorithm.
;
_exptl_crystal_colour transparent
_exptl_crystal_density_diffrn 1.460
_exptl_crystal_description equant
_exptl_crystal_F_000 2364.64
_exptl_crystal_size_max 0.2
_exptl_crystal_size_mid 0.15
_exptl_crystal_size_min 0.1
_refine_diff_density_max 0.845
_refine_diff_density_min -0.439
_refine_diff_density_rms 0.086
_refine_ls_extinction_method none
_refine_ls_goodness_of_fit_ref 1.077
_refine_ls_hydrogen_treatment mixed
_refine_ls_matrix_type full
_refine_ls_number_parameters 237
_refine_ls_number_reflns 3902
_refine_ls_number_restraints 22
_refine_ls_restrained_S_all 1.503
_refine_ls_R_factor_all 0.0771
_refine_ls_R_factor_gt 0.0665
_refine_ls_shift/su_max 0.000
_refine_ls_shift/su_mean 0.000
_refine_ls_structure_factor_coef Fsqd
_refine_ls_weighting_details 'w=1/[\s^2^(Fo^2^)+(0.1317P)^2^+5.5560P] where P=(Fo^2^+2Fc^2^)/3'
_refine_ls_weighting_scheme calc
_refine_ls_wR_factor_gt 0.2121
_refine_ls_wR_factor_ref 0.2261
_reflns_Friedel_coverage 0.000
_reflns_number_gt 3145
_reflns_number_total 3902
_reflns_threshold_expression 'I > 2\s(I)'
_cod_data_source_file c9dt03559a2.cif
_cod_data_source_block shelx
_cod_depositor_comments 'Adding full bibliography for 7702944--7702946.cif.'
_cod_original_formula_sum 'Zn2 C18.84 H22.06 N8.92 O.92'
_cod_database_code 7702944
_shelx_shelxl_version_number 2018/3
_shelx_space_group_comment
;
The symmetry employed for this shelxl refinement is uniquely defined
by the following loop, which should always be used as a source of
symmetry information in preference to the above space-group names.
They are only intended as comments.
;
_reflns_odcompleteness_completeness 92.82
_reflns_odcompleteness_theta 66.97
_reflns_odcompleteness_iscentric 1

loop_
_space_group_symop_operation_xyz
'x, y, z'
'-x+1/2, -y, z+1/2'
'x+1/2, -y+1/2, -z'
'-x, y+1/2, -z+1/2'
'-x, -y, -z'
'x-1/2, y, -z-1/2'
'-x-1/2, y-1/2, z'
'x, -y-1/2, z-1/2'

loop_
_atom_site_label
_atom_site_type_symbol
_atom_site_fract_x
_atom_site_fract_y
_atom_site_fract_z
_atom_site_U_iso_or_equiv
_atom_site_adp_type
_atom_site_occupancy
_atom_site_site_symmetry_order
_atom_site_calc_flag
_atom_site_refinement_flags_posn
_atom_site_refinement_flags_adp
_atom_site_refinement_flags_occupancy
_atom_site_disorder_assembly
_atom_site_disorder_group
Zn1 Zn 0.30961(4) 0.13549(5) 0.10622(4) 0.0747(3) Uani 1 1 d . . . . .
Zn2 Zn 0.49777(4) 0.32518(5) 0.32848(4) 0.0724(3) Uani 1 1 d . . . . .
N2 N 0.4395(3) 0.3012(3) 0.2362(2) 0.0776(12) Uani 1 1 d . . . . .
N5 N 0.1850(3) 0.1560(3) 0.1174(3) 0.0736(12) Uani 1 1 d . . . . .
N4 N 0.3450(3) 0.0320(3) 0.1562(3) 0.0822(13) Uani 1 1 d . . . . .
N6 N 0.0668(3) 0.2290(3) 0.1390(3) 0.0740(11) Uani 1 1 d . . . . .
N3 N 0.4217(3) -0.0800(3) 0.1842(3) 0.0782(12) Uani 1 1 d . . . . .
N1 N 0.3690(3) 0.2311(3) 0.1524(3) 0.0740(11) Uani 1 1 d . . . . .
C4 C 0.4050(4) -0.0217(3) 0.1365(3) 0.0790(14) Uani 1 1 d . . . . .
H4 H 0.432955 -0.018300 0.092755 0.095 Uiso 1 1 calc R U . . .
C1 C 0.4099(3) 0.2283(3) 0.2150(3) 0.0755(14) Uani 1 1 d . . . . .
H1 H 0.416832 0.179468 0.241225 0.091 Uiso 1 1 calc R U . . .
C2 C 0.4166(5) 0.3546(4) 0.1834(4) 0.104(2) Uani 1 1 d . . . . .
H2 H 0.428880 0.411237 0.181792 0.125 Uiso 1 1 calc R U . . .
C7 C 0.1518(3) 0.2272(3) 0.1393(3) 0.0727(13) Uani 1 1 d . . . . .
H7 H 0.184750 0.272260 0.153772 0.087 Uiso 1 1 calc R U . . .
C3 C 0.3728(6) 0.3113(4) 0.1335(4) 0.111(3) Uani 1 1 d . . . . .
H3 H 0.348851 0.333954 0.092337 0.133 Uiso 1 1 calc R U . . .
C6 C 0.3721(6) -0.0617(5) 0.2377(4) 0.132(3) Uani 1 1 d . . . . .
H6 H 0.370336 -0.090613 0.280771 0.159 Uiso 1 1 calc R U . . .
C5 C 0.3231(6) 0.0055(6) 0.2218(6) 0.150(4) Uani 1 1 d . . . . .
H5 H 0.281830 0.029043 0.251139 0.180 Uiso 1 1 calc R U . . .
C15A C 0.4072(4) 0.1567(4) -0.0303(4) 0.0772(18) Uani 0.871(8) 1 d . . P A 1
H15A H 0.450963 0.183590 -0.006146 0.093 Uiso 0.871(8) 1 calc R U P A 1
N7A N 0.4099(3) 0.1453(4) -0.0992(3) 0.0860(14) Uani 0.871(8) 1 d . . P A 1
N8A N 0.3405(3) 0.1286(3) 0.0033(3) 0.0898(15) Uani 0.871(8) 1 d . . P A 1
C16A C 0.3321(7) 0.1152(10) -0.1154(5) 0.152(6) Uani 0.871(8) 1 d . . P A 1
C17A C 0.2901(8) 0.1035(11) -0.0534(7) 0.174(7) Uani 0.871(8) 1 d . . P A 1
C8A C 0.0437(5) 0.1534(4) 0.1142(3) 0.0873(11) Uiso 0.604(8) 1 d . . P B 1
H8A H -0.011889 0.135474 0.107167 0.105 Uiso 0.604(8) 1 calc R U P B 1
C9A C 0.1163(4) 0.1067(4) 0.1009(3) 0.0873(11) Uiso 0.604(8) 1 d . . P B 1
H9A H 0.118098 0.052142 0.084096 0.105 Uiso 0.604(8) 1 calc R U P B 1
C15B C 0.3835(14) 0.1780(16) -0.0387(10) 0.078(6) Uiso 0.129(8) 1 d D . P A 2
H15B H 0.394837 0.233135 -0.026560 0.094 Uiso 0.129(8) 1 calc R U P A 2
N8B N 0.3405(3) 0.1286(3) 0.0033(3) 0.0898(15) Uani 0.129(8) 1 d D . P A 2
N7B N 0.4099(3) 0.1453(4) -0.0992(3) 0.0860(14) Uani 0.129(8) 1 d D . P A 2
C9B C 0.1163(4) 0.1067(4) 0.1009(3) 0.0873(11) Uiso 0.396(8) 1 d . . P B 2
C8B C 0.0437(5) 0.1534(4) 0.1142(3) 0.0873(11) Uiso 0.396(8) 1 d . . P B 2
C13 C -0.0351(11) 0.1259(10) 0.0961(9) 0.0873(11) Uiso 0.396(8) 1 d . . P B 2
H13 H -0.083058 0.158227 0.104917 0.105 Uiso 0.396(8) 1 calc R U P B 2
C10 C 0.1120(11) 0.0310(10) 0.0653(9) 0.0873(11) Uiso 0.396(8) 1 d . . P B 2
H10 H 0.160678 0.001029 0.053896 0.105 Uiso 0.396(8) 1 calc R U P B 2
C11 C 0.0318(10) 0.0022(11) 0.0475(9) 0.0873(11) Uiso 0.396(8) 1 d . . P B 2
H11 H 0.026891 -0.048588 0.023846 0.105 Uiso 0.396(8) 1 calc R U P B 2
C12 C -0.0420(11) 0.0466(10) 0.0636(9) 0.0873(11) Uiso 0.396(8) 1 d . . P B 2
C14 C -0.108(2) 0.005(2) 0.052(2) 0.0873(11) Uiso 0.169(14) 1 d . . P B 2
C16B C 0.376(2) 0.0452(14) -0.0919(15) 0.078(6) Uiso 0.129(8) 1 d G . P A 2
C17B C 0.333(2) 0.0387(15) -0.0269(14) 0.078(6) Uiso 0.129(8) 1 d G . P A 2
C18 C 0.2989(19) -0.0372(18) -0.0059(12) 0.078(6) Uiso 0.129(8) 1 d G . P A 2
C19 C 0.3071(19) -0.1067(14) -0.0498(15) 0.078(6) Uiso 0.129(8) 1 d G . P A 2
C20 C 0.350(2) -0.1002(14) -0.1148(14) 0.078(6) Uiso 0.129(8) 1 d G . P A 2
C21 C 0.3842(19) -0.0243(17) -0.1358(12) 0.078(6) Uiso 0.129(8) 1 d G . P A 2
C1S C 0.159(2) 0.1735(19) 0.3277(12) 0.434(11) Uiso 0.912(17) 1 d D . P . .
O1S O 0.0983(16) 0.0991(16) 0.3082(11) 0.434(11) Uiso 0.912(17) 1 d D . P . .
N1S N 0.1418(18) 0.1460(17) 0.4216(12) 0.434(11) Uiso 0.912(17) 1 d D . P . .
C2S C 0.2565(19) 0.145(3) 0.4194(15) 0.434(11) Uiso 0.912(17) 1 d D . P . .
C3S C 0.115(2) 0.250(2) 0.4367(19) 0.434(11) Uiso 0.912(17) 1 d D . P . .
C5S C 0.174(2) 0.2739(17) 0.3802(19) 0.434(11) Uiso 0.912(17) 1 d D . P . .
C4S C 0.266(2) 0.135(3) 0.5017(15) 0.434(11) Uiso 0.912(17) 1 d D . P . .
H16A H 0.284(7) 0.122(6) -0.174(6) 0.15(4) Uiso 0.871(8) 1 d . . P . .
H17A H 0.214(6) 0.103(6) -0.043(5) 0.13(3) Uiso 0.871(8) 1 d . . P . .

loop_
_atom_site_aniso_label
_atom_site_aniso_U_11
_atom_site_aniso_U_22
_atom_site_aniso_U_33
_atom_site_aniso_U_23
_atom_site_aniso_U_13
_atom_site_aniso_U_12
Zn1 0.0649(5) 0.0732(5) 0.0860(6) -0.0076(3) 0.0004(3) 0.0056(3)
Zn2 0.0631(5) 0.0745(5) 0.0797(5) -0.0015(3) -0.0061(3) 0.0004(3)
N2 0.082(3) 0.077(3) 0.074(3) 0.008(2) -0.010(2) 0.001(2)
N5 0.064(3) 0.073(3) 0.084(3) -0.005(2) 0.001(2) 0.004(2)
N4 0.077(3) 0.076(3) 0.094(3) 0.000(3) 0.005(3) 0.009(2)
N6 0.064(2) 0.074(3) 0.085(3) -0.006(2) 0.005(2) 0.000(2)
N3 0.071(3) 0.074(3) 0.089(3) 0.004(2) 0.003(2) 0.007(2)
N1 0.074(3) 0.071(3) 0.077(3) -0.001(2) -0.009(2) -0.002(2)
C4 0.078(3) 0.075(3) 0.084(4) 0.000(3) 0.004(3) 0.010(3)
C1 0.075(3) 0.071(3) 0.080(3) 0.000(3) -0.010(3) -0.002(3)
C2 0.126(6) 0.075(4) 0.111(5) 0.017(4) -0.047(5) -0.008(4)
C7 0.066(3) 0.070(3) 0.082(3) -0.005(3) 0.007(3) -0.003(2)
C3 0.148(7) 0.085(4) 0.101(5) 0.011(4) -0.056(5) -0.003(4)
C6 0.174(9) 0.114(6) 0.108(5) 0.041(5) 0.049(6) 0.058(6)
C5 0.168(8) 0.116(6) 0.166(8) 0.038(6) 0.096(7) 0.055(6)
C15A 0.065(4) 0.082(4) 0.085(4) 0.006(3) -0.010(3) 0.005(3)
N7A 0.069(3) 0.107(4) 0.082(3) -0.016(3) 0.004(2) -0.011(3)
N8A 0.070(3) 0.111(4) 0.088(3) -0.026(3) 0.014(3) -0.016(3)
C16A 0.115(7) 0.249(15) 0.092(6) -0.040(7) 0.012(5) -0.090(9)
C17A 0.109(7) 0.285(18) 0.129(8) -0.074(10) 0.032(7) -0.099(10)
N8B 0.070(3) 0.111(4) 0.088(3) -0.026(3) 0.014(3) -0.016(3)
N7B 0.069(3) 0.107(4) 0.082(3) -0.016(3) 0.004(2) -0.011(3)

loop_
_atom_type_symbol
_atom_type_description
_atom_type_scat_dispersion_real
_atom_type_scat_dispersion_imag
_atom_type_scat_source
C C 0.0181 0.0091 'International Tables Vol C Tables 4.2.6.8 and 6.1.1.4'
H H 0.0000 0.0000 'International Tables Vol C Tables 4.2.6.8 and 6.1.1.4'
N N 0.0311 0.0180 'International Tables Vol C Tables 4.2.6.8 and 6.1.1.4'
Zn Zn -1.5491 0.6778 'International Tables Vol C Tables 4.2.6.8 and 6.1.1.4'
O O 0.0492 0.0322 'International Tables Vol C Tables 4.2.6.8 and 6.1.1.4'

loop_
_geom_angle_atom_site_label_1
_geom_angle_atom_site_label_2
_geom_angle_atom_site_label_3
_geom_angle
_geom_angle_site_symmetry_1
_geom_angle_site_symmetry_3
N4 Zn1 N8B 109.9(2) . .
N4 Zn1 N8A 109.9(2) . .
N4 Zn1 N1 108.0(2) . .
N8B Zn1 N1 110.3(2) . .
N8A Zn1 N1 110.3(2) . .
N4 Zn1 N5 111.3(2) . .
N8B Zn1 N5 110.5(2) . .
N8A Zn1 N5 110.5(2) . .
N1 Zn1 N5 106.76(19) . .
N6 Zn2 N2 111.5(2) 6_656 .
N6 Zn2 N7A 111.0(2) 6_656 8_566
N2 Zn2 N7A 108.3(2) . 8_566
N6 Zn2 N3 106.40(19) 6_656 4_655
N2 Zn2 N3 109.7(2) . 4_655
N7A Zn2 N3 109.9(2) 8_566 4_655
C1 N2 C2 104.3(5) . .
C1 N2 Zn2 126.4(4) . .
C2 N2 Zn2 129.1(4) . .
C7 N5 C9B 104.8(5) . .
C7 N5 C9A 104.8(5) . .
C7 N5 Zn1 124.3(4) . .
C9B N5 Zn1 130.8(4) . .
C9A N5 Zn1 130.8(4) . .
C4 N4 C5 103.2(5) . .
C4 N4 Zn1 127.7(4) . .
C5 N4 Zn1 128.5(5) . .
C7 N6 C8B 104.6(5) . .
C7 N6 C8A 104.6(5) . .
C7 N6 Zn2 124.3(4) . 6_556
C8A N6 Zn2 131.1(4) . 6_556
C6 N3 C4 103.8(5) . .
C6 N3 Zn2 130.1(5) . 4_645
C4 N3 Zn2 126.0(4) . 4_645
C1 N1 C3 104.0(5) . .
C1 N1 Zn1 125.4(4) . .
C3 N1 Zn1 130.4(4) . .
N3 C4 N4 114.5(5) . .
N2 C1 N1 113.8(5) . .
C3 C2 N2 108.3(6) . .
N5 C7 N6 114.4(5) . .
N1 C3 C2 109.6(6) . .
N3 C6 C5 110.6(7) . .
N4 C5 C6 107.8(7) . .
N7A C15A N8A 117.0(6) . .
C15A N7A C16A 104.1(6) . .
C15A N7A Zn2 131.4(5) . 8_565
C16A N7A Zn2 124.2(5) . 8_565
C15A N8A C17A 101.1(6) . .
C15A N8A Zn1 130.1(5) . .
C17A N8A Zn1 128.1(5) . .
C17A C16A N7A 107.5(8) . .
C16A C17A N8A 109.7(8) . .
N6 C8A C9A 108.9(6) . .
N5 C9A C8A 107.2(6) . .
N8B C15B N7B 116(2) . .
C15B N8B C17B 112.5(15) . .
C15B N8B Zn1 132.5(11) . .
C17B N8B Zn1 112.7(11) . .
C15B N7B C16B 102.1(15) . .
N5 C9B C10 130.5(9) . .
N5 C9B C8B 107.2(6) . .
C10 C9B C8B 121.2(9) . .
N6 C8B C13 128.6(10) . .
N6 C8B C9B 108.9(6) . .
C13 C8B C9B 122.1(9) . .
C8B C13 C12 118.0(15) . .
C11 C10 C9B 116.9(14) . .
C10 C11 C12 122.4(16) . .
C14 C12 C11 112(2) . .
C14 C12 C13 128(2) . .
C11 C12 C13 119.3(16) . .
C17B C16B C21 120.0 . .
C17B C16B N7B 107.0(16) . .
C21 C16B N7B 133.0(16) . .
C18 C17B C16B 120.0 . .
C18 C17B N8B 137.7(17) . .
C16B C17B N8B 102.3(17) . .
C17B C18 C19 120.0 . .
C17B C18 C4S 165.0(19) . 2_554
C19 C18 C4S 54.9(15) . 2_554
N1S C19 C2S 94(2) 2_554 2_554
N1S C19 C18 141(2) 2_554 .
C2S C19 C18 124(3) 2_554 .
N1S C19 C20 46(2) 2_554 .
C2S C19 C20 91(2) 2_554 .
C18 C19 C20 120.0 . .
N1S C19 C4S 130(2) 2_554 2_554
C2S C19 C4S 64.8(16) 2_554 2_554
C18 C19 C4S 78(2) . 2_554
C20 C19 C4S 156(2) . 2_554
N1S C20 C21 141(3) 2_554 .
N1S C20 C19 55(2) 2_554 .
C21 C20 C19 120.0 . .
N1S C20 C1S 85.9(19) 2_554 2_554
N1S C20 O1S 122(3) 2_554 2_554
C1S C20 O1S 57.7(11) 2_554 2_554
N1S C20 C2S 68(2) 2_554 2_554
C1S C20 C2S 82.8(17) 2_554 2_554
O1S C20 C2S 136(2) 2_554 2_554
C20 C21 C16B 120.0 . .
O1S C1S C20 63(4) . 2
O1S C1S N1S 87.1(13) . .
C20 C1S N1S 33(5) 2 .
O1S C1S C5S 147(2) . .
C20 C1S C5S 107(4) 2 .
N1S C1S C5S 74.3(11) . .
C1S O1S C21 108(4) . 2
C1S O1S C20 59(5) . 2
C20 N1S C3S 147(4) 2 .
C19 N1S C3S 128(7) 2 .
C20 N1S C2S 81(9) 2 .
C19 N1S C2S 46(8) 2 .
C3S N1S C2S 105(2) . .
C20 N1S C1S 61(5) 2 .
C19 N1S C1S 118(7) 2 .
C3S N1S C1S 87.7(12) . .
C2S N1S C1S 80.3(12) . .
C19 C2S C4S 66(3) 2 .
C19 C2S N1S 40(6) 2 .
C4S C2S N1S 94.2(15) . .
C4S C2S C20 112(3) . 2
N1S C2S C20 31(5) . 2
C5S C3S N1S 89.0(14) . .
C3S C5S C1S 93.8(14) . .
C2S C4S C19 50(5) . 2
C2S C4S C18 88(2) . 2

loop_
_geom_bond_atom_site_label_1
_geom_bond_atom_site_label_2
_geom_bond_distance
_geom_bond_site_symmetry_2
Zn1 N4 1.984(5) .
Zn1 N8B 1.985(5) .
Zn1 N8A 1.985(5) .
Zn1 N1 1.992(4) .
Zn1 N5 1.999(4) .
Zn2 N6 1.983(4) 6_656
Zn2 N2 1.990(5) .
Zn2 N7A 1.991(5) 8_566
Zn2 N3 1.994(5) 4_655
N2 C1 1.320(7) .
N2 C2 1.355(8) .
N5 C7 1.321(7) .
N5 C9B 1.375(8) .
N5 C9A 1.375(8) .
N4 C4 1.330(7) .
N4 C5 1.342(9) .
N6 C7 1.338(7) .
N6 C8B 1.348(8) .
N6 C8A 1.348(8) .
N3 C6 1.301(8) .
N3 C4 1.318(7) .
N1 C1 1.335(7) .
N1 C3 1.336(8) .
C2 C3 1.351(9) .
C6 C5 1.358(11) .
C15A N7A 1.299(8) .
C15A N8A 1.304(8) .
N7A C16A 1.350(11) .
N8A C17A 1.383(12) .
C16A C17A 1.346(13) .
C8A C9A 1.389(9) .
C15B N8B 1.31(2) .
C15B N7B 1.31(2) .
N8B C17B 1.55(2) .
N7B C16B 1.70(2) .
C9B C10 1.385(17) .
C9B C8B 1.389(9) .
C8B C13 1.359(19) .
C13 C12 1.41(2) .
C10 C11 1.39(2) .
C11 C12 1.39(2) .
C11 C11 2.04(3) 5
C12 C14 1.26(4) .
C16B C17B 1.3900 .
C16B C21 1.3900 .
C17B C18 1.3900 .
C18 C19 1.3900 .
C18 C4S 1.87(5) 2_554
C19 N1S 1.15(4) 2_554
C19 C2S 1.31(4) 2_554
C19 C20 1.3900 .
C19 C4S 1.57(3) 2_554
C20 N1S 1.01(4) 2_554
C20 C21 1.3900 .
C20 C1S 1.60(3) 2_554
C20 O1S 1.65(3) 2_554
C20 C2S 1.93(4) 2_554
C21 O1S 1.62(3) 2_554
C1S O1S 1.572(16) .
C1S N1S 1.829(14) .
C1S C5S 1.90(3) .
N1S C3S 1.741(16) .
N1S C2S 1.806(16) .
C2S C4S 1.554(19) .
C3S C5S 1.460(19) .
